data_7129079
loop_
_publ_author_name
'Guo, Zhifang'
'Blair, Victoria L.'
'Deacon, Glen B.'
'Junk, Peter C.'

_publ_section_title
;
 A simple one-pot route to stable formamidinatoiodidolanthanoid(III)
 complexes from lanthanoid metals.
;
_journal_issue 87
_journal_name_full 'Chemical communications (Cambridge, England)'
_journal_page_first 11513
_journal_page_last 11516
_journal_paper_doi 10.1039/d1cc04080d
_journal_volume 57
_journal_year 2021
_chemical_formula_moiety 'C34 H30 F8 Ho I N4 O2'
_chemical_formula_sum 'C34 H30 F8 Ho I N4 O2'
_chemical_formula_weight 970.45
_space_group_crystal_system monoclinic
_space_group_IT_number 15
_space_group_name_Hall '-C 2yc'
_space_group_name_H-M_alt 'C 1 2/c 1'
_atom_sites_solution_hydrogens geom
_audit_creation_date 2021-09-03
_audit_creation_method
;
Olex2 1.3
(compiled 2020.11.12 svn.r5f609507 for OlexSys, GUI svn.r6272)
;
_audit_update_record
;
2021-10-04 deposited with the CCDC.	2021-10-08 downloaded from the CCDC.
;
_cell_angle_alpha 90
_cell_angle_beta 106.19(3)
_cell_angle_gamma 90
_cell_formula_units_Z 4
_cell_length_a 15.929(3)
_cell_length_b 11.845(2)
_cell_length_c 18.679(4)
_cell_measurement_reflns_used 3271
_cell_measurement_temperature 100(2)
_cell_measurement_theta_max 26
_cell_measurement_theta_min 2
_cell_volume 3384.6(12)
_computing_cell_refinement 'XDS (Kabsch, 1993)'
_computing_data_collection 'BluIce (McPhillips, 2002)'
_computing_data_reduction 'XDS (Kabsch, 1993)'
_computing_molecular_graphics 'Olex2 1.3 (Dolomanov et al., 2009)'
_computing_publication_material 'Olex2 1.3 (Dolomanov et al., 2009)'
_computing_structure_refinement 'SHELXL 2018/3 (Sheldrick, 2015)'
_computing_structure_solution 'SHELXT 2014/5 (Sheldrick, 2014)'
_diffrn_ambient_temperature 100(2)
_diffrn_measured_fraction_theta_full 0.998
_diffrn_measured_fraction_theta_max 0.998
_diffrn_measurement_device_type 'ADSC Quantum 210r'
_diffrn_measurement_method 'Phi Scan'
_diffrn_radiation_monochromator 'Silicon Double Crystal'
_diffrn_radiation_type Synchrotron
_diffrn_radiation_wavelength 0.71073
_diffrn_reflns_av_R_equivalents 0.0380
_diffrn_reflns_av_unetI/netI 0.0133
_diffrn_reflns_Laue_measured_fraction_full 0.998
_diffrn_reflns_Laue_measured_fraction_max 0.998
_diffrn_reflns_limit_h_max 18
_diffrn_reflns_limit_h_min -18
_diffrn_reflns_limit_k_max 14
_diffrn_reflns_limit_k_min -14
_diffrn_reflns_limit_l_max 22
_diffrn_reflns_limit_l_min -22
_diffrn_reflns_number 38696
_diffrn_reflns_point_group_measured_fraction_full 0.998
_diffrn_reflns_point_group_measured_fraction_max 0.998
_diffrn_reflns_theta_full 25.027
_diffrn_reflns_theta_max 25.027
_diffrn_reflns_theta_min 2.275
_diffrn_source 'MX1 Beamline Australian Synchrotron'
_diffrn_standards_number 0
_exptl_absorpt_coefficient_mu 3.332
_exptl_absorpt_correction_T_max 0.9
_exptl_absorpt_correction_T_min 0.7
_exptl_absorpt_correction_type multi-scan
_exptl_absorpt_process_details 'XDS (Kabsch, 1993)'
_exptl_crystal_colour pink
_exptl_crystal_colour_primary pink
_exptl_crystal_density_diffrn 1.905
_exptl_crystal_description block
_exptl_crystal_F_000 1880
_exptl_crystal_size_max 0.1
_exptl_crystal_size_mid 0.08
_exptl_crystal_size_min 0.04
_refine_diff_density_max 0.503
_refine_diff_density_min -2.316
_refine_diff_density_rms 0.098
_refine_ls_extinction_method none
_refine_ls_goodness_of_fit_ref 1.102
_refine_ls_hydrogen_treatment constr
_refine_ls_matrix_type full
_refine_ls_number_parameters 227
_refine_ls_number_reflns 2988
_refine_ls_number_restraints 0
_refine_ls_restrained_S_all 1.102
_refine_ls_R_factor_all 0.0203
_refine_ls_R_factor_gt 0.0201
_refine_ls_shift/su_max 0.001
_refine_ls_shift/su_mean 0.000
_refine_ls_structure_factor_coef Fsqd
_refine_ls_weighting_details 'w=1/[\s^2^(Fo^2^)+(0.0236P)^2^+15.7343P] where P=(Fo^2^+2Fc^2^)/3'
_refine_ls_weighting_scheme calc
_refine_ls_wR_factor_gt 0.0504
_refine_ls_wR_factor_ref 0.0505
_reflns_Friedel_coverage 0.000
_reflns_number_gt 2947
_reflns_number_total 2988
_reflns_threshold_expression 'I > 2\s(I)'
_cod_data_source_file d1cc04080d2.cif
_cod_data_source_block 4
_cod_depositor_comments 'Adding full bibliography for 7129070--7129084.cif.'
_cod_original_cell_volume 3384.5(13)
_cod_database_code 7129079
_shelx_shelxl_version_number 2018/3
_shelx_space_group_comment
;
The symmetry employed for this shelxl refinement is uniquely defined
by the following loop, which should always be used as a source of
symmetry information in preference to the above space-group names.
They are only intended as comments.
;
_shelx_estimated_absorpt_t_max 0.878
_shelx_estimated_absorpt_t_min 0.732
_olex2_refinement_description
;
1. Others
 Fixed Sof: Ho1(0.5) I1(0.5)
 Fixed U12: Ho1(0) I1(0)
 Fixed U23: Ho1(0) I1(0)
 Fixed Uiso: H12(0.023) H7(0.018) H11(0.024) H10(0.023) H14A(0.025)
 H14B(0.025) H15A(0.03) H15B(0.03) H17A(0.028) H17B(0.028) H3(0.033) H2(0.031)
 H4(0.031) H16A(0.035) H16B(0.035)
 Fixed X: Ho1(0.5) H12(0.503323) H7(0.588081) H11(0.6503) H10(0.750154)
 H14A(0.31228) H14B(0.372542) H15A(0.209381) H15B(0.262921) H17A(0.28459)
 H17B(0.266261) H3(0.586894) H2(0.445789) H4(0.701029) H16A(0.163573)
 H16B(0.165957) I1(0.5)
 Fixed Y: H12(-0.011262) H7(0.415809) H11(-0.050036) H10(0.099059)
 H14A(0.475112) H14B(0.371411) H15A(0.339294) H15B(0.30062) H17A(0.512425)
 H17B(0.609141) H3(0.887496) H2(0.849218) H4(0.761309) H16A(0.504676)
 H16B(0.424681)
 Fixed Z: Ho1(0.25) H12(0.336591) H7(0.450805) H11(0.399789) H10(0.436965)
 H14A(0.343669) H14B(0.331608) H15A(0.290333) H15B(0.232764) H17A(0.142764)
 H17B(0.196997) H3(0.555815) H2(0.479822) H4(0.559633) H16A(0.22704)
 H16B(0.157832) I1(0.25)
;
_olex2_submission_special_instructions 'No special instructions were received'

loop_
_space_group_symop_operation_xyz
'x, y, z'
'-x, y, -z+1/2'
'x+1/2, y+1/2, z'
'-x+1/2, y+1/2, -z+1/2'
'-x, -y, -z'
'x, -y, z-1/2'
'-x+1/2, -y+1/2, -z'
'x+1/2, -y+1/2, z-1/2'

loop_
_atom_site_label
_atom_site_type_symbol
_atom_site_fract_x
_atom_site_fract_y
_atom_site_fract_z
_atom_site_U_iso_or_equiv
_atom_site_adp_type
_atom_site_occupancy
_atom_site_site_symmetry_order
_atom_site_calc_flag
_atom_site_refinement_flags_posn
_atom_site_refinement_flags_adp
_atom_site_refinement_flags_occupancy
_atom_site_disorder_assembly
_atom_site_disorder_group
Ho1 Ho 0.500000 0.50790(2) 0.250000 0.01102(7) Uani 1 2 d S T P . .
F4 F 0.43320(11) 0.18199(14) 0.30521(9) 0.0195(4) Uani 1 1 d . . . . .
F3 F 0.71916(11) 0.30904(14) 0.41897(10) 0.0225(4) Uani 1 1 d . . . . .
F1 F 0.39772(12) 0.68089(16) 0.39334(11) 0.0270(4) Uani 1 1 d . . . . .
F2 F 0.69485(12) 0.58255(15) 0.48309(10) 0.0266(4) Uani 1 1 d . . . . .
N2 N 0.54337(16) 0.36179(19) 0.34580(13) 0.0154(5) Uani 1 1 d . . . . .
O1 O 0.35519(14) 0.49243(17) 0.25095(12) 0.0188(4) Uani 1 1 d . . . . .
N1 N 0.52975(16) 0.5398(2) 0.38186(13) 0.0161(5) Uani 1 1 d . . . . .
C13 C 0.51835(19) 0.1597(2) 0.33982(15) 0.0158(6) Uani 1 1 d . . . . .
C12 C 0.5441(2) 0.0484(2) 0.35265(16) 0.0189(6) Uani 1 1 d . . . . .
H12 H 0.503323 -0.011262 0.336591 0.023 Uiso 1 1 calc R U . . .
C8 C 0.57410(19) 0.2510(2) 0.36157(15) 0.0147(6) Uani 1 1 d . . . . .
C7 C 0.55853(18) 0.4357(2) 0.40087(16) 0.0150(5) Uani 1 1 d . . . . .
H7 H 0.588081 0.415809 0.450805 0.018 Uiso 1 1 calc R U . . .
C11 C 0.6313(2) 0.0258(2) 0.38977(17) 0.0201(6) Uani 1 1 d . . . . .
H11 H 0.650300 -0.050036 0.399789 0.024 Uiso 1 1 calc R U . . .
C6 C 0.5455(2) 0.6274(2) 0.43425(16) 0.0175(6) Uani 1 1 d . . . . .
C9 C 0.66090(19) 0.2228(3) 0.39758(15) 0.0171(6) Uani 1 1 d . . . . .
C10 C 0.6905(2) 0.1138(3) 0.41214(16) 0.0196(6) Uani 1 1 d . . . . .
H10 H 0.750154 0.099059 0.436965 0.023 Uiso 1 1 calc R U . . .
C5 C 0.6273(2) 0.6535(3) 0.48277(17) 0.0211(6) Uani 1 1 d . . . . .
C14 C 0.32684(19) 0.4258(3) 0.30601(17) 0.0211(6) Uani 1 1 d . . . . .
H14A H 0.312280 0.475112 0.343669 0.025 Uiso 1 1 calc R U . . .
H14B H 0.372542 0.371411 0.331608 0.025 Uiso 1 1 calc R U . . .
C15 C 0.2469(2) 0.3658(3) 0.2594(2) 0.0249(7) Uani 1 1 d . . . . .
H15A H 0.209381 0.339294 0.290333 0.030 Uiso 1 1 calc R U . . .
H15B H 0.262921 0.300620 0.232764 0.030 Uiso 1 1 calc R U . . .
C17 C 0.2773(2) 0.5275(3) 0.19281(18) 0.0233(7) Uani 1 1 d . . . . .
H17A H 0.284590 0.512425 0.142764 0.028 Uiso 1 1 calc R U . . .
H17B H 0.266261 0.609141 0.196997 0.028 Uiso 1 1 calc R U . . .
C1 C 0.4797(2) 0.7035(3) 0.43668(16) 0.0202(6) Uani 1 1 d . . . . .
C3 C 0.5762(2) 0.8213(3) 0.52591(17) 0.0276(7) Uani 1 1 d . . . . .
H3 H 0.586894 0.887496 0.555815 0.033 Uiso 1 1 calc R U . . .
C2 C 0.4928(2) 0.7995(3) 0.48064(18) 0.0261(7) Uani 1 1 d . . . . .
H2 H 0.445789 0.849218 0.479822 0.031 Uiso 1 1 calc R U . . .
C4 C 0.6441(2) 0.7475(3) 0.52785(17) 0.0255(7) Uani 1 1 d . . . . .
H4 H 0.701029 0.761309 0.559633 0.031 Uiso 1 1 calc R U . . .
C16 C 0.2016(2) 0.4578(3) 0.2052(2) 0.0288(7) Uani 1 1 d . . . . .
H16A H 0.163573 0.504676 0.227040 0.035 Uiso 1 1 calc R U . . .
H16B H 0.165957 0.424681 0.157832 0.035 Uiso 1 1 calc R U . . .
I1 I 0.500000 0.76123(2) 0.250000 0.01829(8) Uani 1 2 d S T P . .

loop_
_atom_site_aniso_label
_atom_site_aniso_U_11
_atom_site_aniso_U_22
_atom_site_aniso_U_33
_atom_site_aniso_U_23
_atom_site_aniso_U_13
_atom_site_aniso_U_12
Ho1 0.01209(10) 0.00722(10) 0.01267(10) 0.000 0.00165(7) 0.000
F4 0.0171(8) 0.0168(9) 0.0216(8) -0.0011(7) 0.0008(7) -0.0012(7)
F3 0.0186(8) 0.0163(9) 0.0293(9) -0.0017(7) 0.0012(7) -0.0036(7)
F1 0.0238(9) 0.0242(10) 0.0348(10) -0.0032(8) 0.0110(8) 0.0033(8)
F2 0.0260(9) 0.0199(10) 0.0285(10) -0.0025(7) -0.0013(8) 0.0030(8)
N2 0.0176(12) 0.0104(12) 0.0162(12) 0.0011(9) 0.0017(10) 0.0002(9)
O1 0.0156(10) 0.0190(11) 0.0217(11) 0.0039(8) 0.0050(9) -0.0008(8)
N1 0.0220(12) 0.0113(12) 0.0133(11) -0.0023(9) 0.0022(9) 0.0000(10)
C13 0.0182(14) 0.0162(14) 0.0122(13) -0.0002(11) 0.0033(11) 0.0020(11)
C12 0.0257(15) 0.0100(14) 0.0219(14) -0.0020(11) 0.0083(12) -0.0022(12)
C8 0.0199(14) 0.0107(14) 0.0139(13) 0.0004(10) 0.0056(11) 0.0020(11)
C7 0.0145(13) 0.0126(14) 0.0171(13) 0.0027(11) 0.0034(11) -0.0008(11)
C11 0.0292(16) 0.0095(14) 0.0227(15) 0.0010(11) 0.0091(13) 0.0041(12)
C6 0.0267(16) 0.0121(15) 0.0145(14) 0.0022(10) 0.0070(12) -0.0014(11)
C9 0.0196(14) 0.0153(15) 0.0158(13) -0.0011(11) 0.0037(11) -0.0015(12)
C10 0.0205(15) 0.0175(15) 0.0200(15) 0.0009(12) 0.0044(12) 0.0055(12)
C5 0.0295(17) 0.0167(15) 0.0172(14) 0.0022(12) 0.0068(13) 0.0001(13)
C14 0.0196(15) 0.0216(16) 0.0241(15) 0.0067(12) 0.0093(12) -0.0008(12)
C15 0.0186(15) 0.0205(17) 0.0356(18) 0.0021(13) 0.0078(14) -0.0038(12)
C17 0.0200(15) 0.0204(16) 0.0274(16) 0.0046(13) 0.0030(13) 0.0042(13)
C1 0.0264(16) 0.0159(15) 0.0204(14) 0.0003(12) 0.0102(12) -0.0013(12)
C3 0.052(2) 0.0158(16) 0.0206(15) -0.0064(12) 0.0185(15) -0.0086(15)
C2 0.044(2) 0.0159(15) 0.0255(16) 0.0010(13) 0.0208(14) 0.0021(14)
C4 0.0375(18) 0.0214(16) 0.0168(15) -0.0025(12) 0.0060(13) -0.0084(14)
C16 0.0169(15) 0.0330(19) 0.0345(18) 0.0043(15) 0.0038(13) 0.0020(14)
I1 0.02716(15) 0.00849(13) 0.02096(14) 0.000 0.00959(11) 0.000

loop_
_atom_type_symbol
_atom_type_description
_atom_type_scat_dispersion_real
_atom_type_scat_dispersion_imag
_atom_type_scat_source
C C 0.0033 0.0016 'International Tables Vol C Tables 4.2.6.8 and 6.1.1.4'
H H 0.0000 0.0000 'International Tables Vol C Tables 4.2.6.8 and 6.1.1.4'
F F 0.0171 0.0103 'International Tables Vol C Tables 4.2.6.8 and 6.1.1.4'
Ho Ho -0.2175 4.6783 'International Tables Vol C Tables 4.2.6.8 and 6.1.1.4'
I I -0.4742 1.8119 'International Tables Vol C Tables 4.2.6.8 and 6.1.1.4'
N N 0.0061 0.0033 'International Tables Vol C Tables 4.2.6.8 and 6.1.1.4'
O O 0.0106 0.0060 'International Tables Vol C Tables 4.2.6.8 and 6.1.1.4'

loop_
_geom_angle_atom_site_label_1
_geom_angle_atom_site_label_2
_geom_angle_atom_site_label_3
_geom_angle
_geom_angle_site_symmetry_1
_geom_angle_site_symmetry_3
_geom_angle_publ_flag
N2 Ho1 N2 89.96(11) . 2_655 ?
N2 Ho1 I1 135.02(6) . . ?
N2 Ho1 I1 135.02(6) 2_655 . ?
O1 Ho1 N2 82.59(8) 2_655 . ?
O1 Ho1 N2 82.59(8) . 2_655 ?
O1 Ho1 N2 90.98(8) . . ?
O1 Ho1 N2 90.98(8) 2_655 2_655 ?
O1 Ho1 O1 170.94(10) . 2_655 ?
O1 Ho1 N1 96.19(8) 2_655 . ?
O1 Ho1 N1 85.23(8) . . ?
O1 Ho1 N1 96.19(8) . 2_655 ?
O1 Ho1 N1 85.23(8) 2_655 2_655 ?
O1 Ho1 I1 94.53(5) . . ?
O1 Ho1 I1 94.53(5) 2_655 . ?
N1 Ho1 N2 142.66(8) 2_655 . ?
N1 Ho1 N2 142.66(8) . 2_655 ?
N1 Ho1 N2 55.04(8) . . ?
N1 Ho1 N2 55.04(8) 2_655 2_655 ?
N1 Ho1 N1 161.94(12) 2_655 . ?
N1 Ho1 I1 80.97(6) 2_655 . ?
N1 Ho1 I1 80.97(6) . . ?
C8 N2 Ho1 145.70(19) . . ?
C7 N2 Ho1 93.07(17) . . ?
C7 N2 C8 118.6(2) . . ?
C14 O1 Ho1 123.39(17) . . ?
C17 O1 Ho1 127.72(18) . . ?
C17 O1 C14 108.1(2) . . ?
C7 N1 Ho1 94.76(17) . . ?
C7 N1 C6 121.3(2) . . ?
C6 N1 Ho1 141.07(19) . . ?
F4 C13 C12 118.5(3) . . ?
F4 C13 C8 117.5(3) . . ?
C12 C13 C8 124.0(3) . . ?
C13 C12 H12 120.8 . . ?
C13 C12 C11 118.4(3) . . ?
C11 C12 H12 120.8 . . ?
C13 C8 N2 120.7(3) . . ?
C13 C8 C9 114.9(3) . . ?
C9 C8 N2 124.4(3) . . ?
N2 C7 N1 115.6(2) . . ?
N2 C7 H7 122.2 . . ?
N1 C7 H7 122.2 . . ?
C12 C11 H11 119.9 . . ?
C10 C11 C12 120.3(3) . . ?
C10 C11 H11 119.9 . . ?
C5 C6 N1 124.7(3) . . ?
C1 C6 N1 120.9(3) . . ?
C1 C6 C5 114.2(3) . . ?
F3 C9 C8 117.5(3) . . ?
F3 C9 C10 118.5(3) . . ?
C10 C9 C8 123.9(3) . . ?
C11 C10 H10 120.7 . . ?
C9 C10 C11 118.5(3) . . ?
C9 C10 H10 120.7 . . ?
F2 C5 C6 117.2(3) . . ?
F2 C5 C4 118.5(3) . . ?
C4 C5 C6 124.2(3) . . ?
O1 C14 H14A 111.2 . . ?
O1 C14 H14B 111.2 . . ?
O1 C14 C15 103.0(2) . . ?
H14A C14 H14B 109.1 . . ?
C15 C14 H14A 111.2 . . ?
C15 C14 H14B 111.2 . . ?
C14 C15 H15A 111.3 . . ?
C14 C15 H15B 111.3 . . ?
C14 C15 C16 102.3(3) . . ?
H15A C15 H15B 109.2 . . ?
C16 C15 H15A 111.3 . . ?
C16 C15 H15B 111.3 . . ?
O1 C17 H17A 110.5 . . ?
O1 C17 H17B 110.5 . . ?
O1 C17 C16 106.0(2) . . ?
H17A C17 H17B 108.7 . . ?
C16 C17 H17A 110.5 . . ?
C16 C17 H17B 110.5 . . ?
F1 C1 C6 117.4(3) . . ?
F1 C1 C2 118.5(3) . . ?
C2 C1 C6 124.1(3) . . ?
C2 C3 H3 119.8 . . ?
C4 C3 H3 119.8 . . ?
C4 C3 C2 120.5(3) . . ?
C1 C2 C3 118.4(3) . . ?
C1 C2 H2 120.8 . . ?
C3 C2 H2 120.8 . . ?
C5 C4 C3 118.6(3) . . ?
C5 C4 H4 120.7 . . ?
C3 C4 H4 120.7 . . ?
C15 C16 C17 103.9(3) . . ?
C15 C16 H16A 111.0 . . ?
C15 C16 H16B 111.0 . . ?
C17 C16 H16A 111.0 . . ?
C17 C16 H16B 111.0 . . ?
H16A C16 H16B 109.0 . . ?

loop_
_geom_bond_atom_site_label_1
_geom_bond_atom_site_label_2
_geom_bond_distance
_geom_bond_site_symmetry_2
_geom_bond_publ_flag
Ho1 N2 2.446(2) . ?
Ho1 N2 2.446(2) 2_655 ?
Ho1 O1 2.319(2) 2_655 ?
Ho1 O1 2.319(2) . ?
Ho1 N1 2.405(2) 2_655 ?
Ho1 N1 2.405(2) . ?
Ho1 I1 3.0007(7) . ?
F4 C13 1.356(3) . ?
F3 C9 1.363(3) . ?
F1 C1 1.357(4) . ?
F2 C5 1.364(4) . ?
N2 C8 1.403(4) . ?
N2 C7 1.321(4) . ?
O1 C14 1.464(3) . ?
O1 C17 1.463(4) . ?
N1 C7 1.328(4) . ?
N1 C6 1.400(4) . ?
C13 C12 1.381(4) . ?
C13 C8 1.386(4) . ?
C12 H12 0.9500 . ?
C12 C11 1.395(4) . ?
C8 C9 1.399(4) . ?
C7 H7 0.9500 . ?
C11 H11 0.9500 . ?
C11 C10 1.390(4) . ?
C6 C5 1.399(5) . ?
C6 C1 1.393(4) . ?
C9 C10 1.374(4) . ?
C10 H10 0.9500 . ?
C5 C4 1.376(4) . ?
C14 H14A 0.9900 . ?
C14 H14B 0.9900 . ?
C14 C15 1.506(4) . ?
C15 H15A 0.9900 . ?
C15 H15B 0.9900 . ?
C15 C16 1.525(5) . ?
C17 H17A 0.9900 . ?
C17 H17B 0.9900 . ?
C17 C16 1.530(5) . ?
C1 C2 1.384(4) . ?
C3 H3 0.9500 . ?
C3 C2 1.386(5) . ?
C3 C4 1.382(5) . ?
C2 H2 0.9500 . ?
C4 H4 0.9500 . ?
C16 H16A 0.9900 . ?
C16 H16B 0.9900 . ?

loop_
_geom_torsion_atom_site_label_1
_geom_torsion_atom_site_label_2
_geom_torsion_atom_site_label_3
_geom_torsion_atom_site_label_4
_geom_torsion
_geom_torsion_site_symmetry_1
_geom_torsion_site_symmetry_2
_geom_torsion_site_symmetry_3
_geom_torsion_site_symmetry_4
_geom_torsion_publ_flag
Ho1 N2 C8 C13 -76.7(4) . . . . ?
Ho1 N2 C8 C9 101.6(4) . . . . ?
Ho1 N2 C7 N1 11.9(3) . . . . ?
Ho1 O1 C14 C15 -136.7(2) . . . . ?
Ho1 O1 C17 C16 157.4(2) . . . . ?
Ho1 N1 C7 N2 -12.1(3) . . . . ?
Ho1 N1 C6 C5 -105.4(3) . . . . ?
Ho1 N1 C6 C1 68.3(4) . . . . ?
F4 C13 C12 C11 -178.6(2) . . . . ?
F4 C13 C8 N2 -2.1(4) . . . . ?
F4 C13 C8 C9 179.4(2) . . . . ?
F3 C9 C10 C11 -179.5(3) . . . . ?
F1 C1 C2 C3 178.8(3) . . . . ?
F2 C5 C4 C3 178.1(3) . . . . ?
N2 C8 C9 F3 0.3(4) . . . . ?
N2 C8 C9 C10 -179.4(3) . . . . ?
O1 C14 C15 C16 -41.0(3) . . . . ?
O1 C17 C16 C15 -13.5(3) . . . . ?
N1 C6 C5 F2 -5.7(4) . . . . ?
N1 C6 C5 C4 172.1(3) . . . . ?
N1 C6 C1 F1 8.3(4) . . . . ?
N1 C6 C1 C2 -172.1(3) . . . . ?
C13 C12 C11 C10 -0.8(4) . . . . ?
C13 C8 C9 F3 178.7(2) . . . . ?
C13 C8 C9 C10 -0.9(4) . . . . ?
C12 C13 C8 N2 179.3(3) . . . . ?
C12 C13 C8 C9 0.8(4) . . . . ?
C12 C11 C10 C9 0.7(4) . . . . ?
C8 N2 C7 N1 178.3(2) . . . . ?
C8 C13 C12 C11 0.1(4) . . . . ?
C8 C9 C10 C11 0.2(5) . . . . ?
C7 N2 C8 C13 127.9(3) . . . . ?
C7 N2 C8 C9 -53.8(4) . . . . ?
C7 N1 C6 C5 49.8(4) . . . . ?
C7 N1 C6 C1 -136.5(3) . . . . ?
C6 N1 C7 N2 -176.8(3) . . . . ?
C6 C5 C4 C3 0.3(5) . . . . ?
C6 C1 C2 C3 -0.7(5) . . . . ?
C5 C6 C1 F1 -177.3(2) . . . . ?
C5 C6 C1 C2 2.3(4) . . . . ?
C14 O1 C17 C16 -12.4(3) . . . . ?
C14 C15 C16 C17 33.3(3) . . . . ?
C17 O1 C14 C15 33.7(3) . . . . ?
C1 C6 C5 F2 -179.8(2) . . . . ?
C1 C6 C5 C4 -2.0(4) . . . . ?
C2 C3 C4 C5 1.4(5) . . . . ?
C4 C3 C2 C1 -1.2(5) . . . . ?
